data_4343621
loop_
_publ_author_name
'Sanjeewa, Liurukara D.'
'McGuire, Michael A.'
'Garlea, Vasile O.'
'Hu, Longyu'
'Chumanov, George'
'McMillen, Colin D.'
'Kolis, Joseph W.'

_publ_section_title
;
 Hydrothermal Synthesis and Characterization of Novel Brackebuschite-Type
 Transition Metal Vanadates: Ba2M(VO4)2(OH), M = V(3+), Mn(3+), and
 Fe(3+), with Interesting Jahn-Teller and Spin-Liquid Behavior.
;
_journal_issue 14
_journal_name_full 'Inorganic chemistry'
_journal_page_first 7014
_journal_page_last 7020
_journal_paper_doi 10.1021/acs.inorgchem.5b01037
_journal_volume 54
_journal_year 2015
_chemical_formula_sum 'H O9 Sr2 V3'
_chemical_formula_weight 473.07
_chemical_name_systematic
; 
 ? 
;
_space_group_IT_number 11
_symmetry_cell_setting monoclinic
_symmetry_space_group_name_Hall '-P 2yb'
_symmetry_space_group_name_H-M 'P 1 21/m 1'
_atom_sites_solution_hydrogens difmap
_atom_sites_solution_primary direct
_atom_sites_solution_secondary difmap
_audit_creation_method SHELXL-97
_cell_angle_alpha 90.00
_cell_angle_beta 112.15(3)
_cell_angle_gamma 90.00
_cell_formula_units_Z 2
_cell_length_a 7.6249(15)
_cell_length_b 6.0903(12)
_cell_length_c 8.8153(18)
_cell_measurement_reflns_used 3196
_cell_measurement_temperature 293(2)
_cell_measurement_theta_max 25.04
_cell_measurement_theta_min 2.49
_cell_volume 379.15(15)
_computing_cell_refinement 'CrystalClear (Rigaku/MSC, 2006)'
_computing_data_collection 'CrystalClear (Rigaku/MSC, 2006)'
_computing_data_reduction 'CrystalClear (Rigaku/MSC, 2006)'
_computing_molecular_graphics 'DIAMOND (Bradenburg, 1999)'
_computing_publication_material 'SHELXL-97 (Sheldrick, 1997)'
_computing_structure_refinement 'SHELXL-97 (Sheldrick, 1997)'
_computing_structure_solution 'SHELXS-97 (Sheldrick, 1990)'
_diffrn_ambient_temperature 293(2)
_diffrn_detector_area_resol_mean 14.6199
_diffrn_measured_fraction_theta_full 0.996
_diffrn_measured_fraction_theta_max 0.996
_diffrn_measurement_device_type 'Rigaku AFC8S'
_diffrn_measurement_method '\w scans'
_diffrn_radiation_monochromator graphite
_diffrn_radiation_source 'fine-focus sealed tube'
_diffrn_radiation_type MoK\a
_diffrn_radiation_wavelength 0.71073
_diffrn_reflns_av_R_equivalents 0.0320
_diffrn_reflns_av_sigmaI/netI 0.0205
_diffrn_reflns_limit_h_max 9
_diffrn_reflns_limit_h_min -9
_diffrn_reflns_limit_k_max 7
_diffrn_reflns_limit_k_min -7
_diffrn_reflns_limit_l_max 10
_diffrn_reflns_limit_l_min -10
_diffrn_reflns_number 3196
_diffrn_reflns_theta_full 25.04
_diffrn_reflns_theta_max 25.04
_diffrn_reflns_theta_min 2.49
_diffrn_standards_decay_% 0
_diffrn_standards_interval_count 0
_diffrn_standards_interval_time 0
_diffrn_standards_number 0
_exptl_absorpt_coefficient_mu 17.561
_exptl_absorpt_correction_T_max 1.0000
_exptl_absorpt_correction_T_min 0.4959
_exptl_absorpt_correction_type multi-scan
_exptl_absorpt_process_details 'REQAB,RIGAKU/MSC,The Woodlands,TX,USA,1999.'
_exptl_crystal_colour brown
_exptl_crystal_density_diffrn 4.144
_exptl_crystal_density_meas ?
_exptl_crystal_density_method 'not measured'
_exptl_crystal_description prism
_exptl_crystal_F_000 436
_exptl_crystal_size_max 0.20
_exptl_crystal_size_mid 0.06
_exptl_crystal_size_min 0.04
_refine_diff_density_max 0.853
_refine_diff_density_min -1.061
_refine_diff_density_rms 0.282
_refine_ls_extinction_coef 0.025(2)
_refine_ls_extinction_expression Fc^*^=kFc[1+0.001xFc^2^\l^3^/sin(2\q)]^-1/4^
_refine_ls_extinction_method none
_refine_ls_goodness_of_fit_ref 1.070
_refine_ls_hydrogen_treatment mixed
_refine_ls_matrix_type full
_refine_ls_number_parameters 82
_refine_ls_number_reflns 736
_refine_ls_number_restraints 1
_refine_ls_restrained_S_all 1.070
_refine_ls_R_factor_all 0.0281
_refine_ls_R_factor_gt 0.0271
_refine_ls_shift/su_max 0.000
_refine_ls_shift/su_mean 0.000
_refine_ls_structure_factor_coef Fsqd
_refine_ls_weighting_details 'calc w=1/[\s^2^(Fo^2^)+(0.0434P)^2^+1.8833P] where P=(Fo^2^+2Fc^2^)/3'
_refine_ls_weighting_scheme calc
_refine_ls_wR_factor_gt 0.0704
_refine_ls_wR_factor_ref 0.0752
_reflns_number_gt 707
_reflns_number_total 736
_reflns_threshold_expression >2sigma(I)
_cod_data_source_file ic5b01037_si_001.cif
_cod_data_source_block HO9Ba2V3
_cod_depositor_comments
;
The following automatic conversions were performed:

'_symmetry_cell_setting' value 'Monoclinic' changed to 'monoclinic'
according to
/usr/data/users/saulius/crontab/automatic-downloads/rss-feeds/ACS/lib/dictionaries/cif_core.dic
dictionary named 'cif_core.dic' version 2.4.2 from 2011-04-26.

'_exptl_crystal_density_meas' value 'not measured' was changed to '?'
- the value is perceived as not measured.

Automatic conversion script
Id: cif_fix_values 3271 2015-04-21 07:52:19Z andrius 

 Adding full bibliography for 4343620--4343623.cif.
;
_cod_original_cell_volume 379.16(13)
_cod_original_sg_symbol_H-M P2(1)/m
_cod_database_code 4343621

loop_
_symmetry_equiv_pos_as_xyz
'x, y, z'
'-x, y+1/2, -z'
'-x, -y, -z'
'x, -y-1/2, z'

loop_
_atom_site_label
_atom_site_type_symbol
_atom_site_fract_x
_atom_site_fract_y
_atom_site_fract_z
_atom_site_U_iso_or_equiv
_atom_site_adp_type
_atom_site_occupancy
_atom_site_symmetry_multiplicity
_atom_site_calc_flag
_atom_site_refinement_flags
Sr1 Sr 0.67795(8) 0.2500 0.59463(7) 0.0146(2) Uani 1 2 d S
Sr2 Sr 0.26245(8) 0.2500 0.75366(7) 0.0151(2) Uani 1 2 d S
V V 1.0000 0.0000 1.0000 0.0090(3) Uani 1 2 d S
V1 V 0.96133(13) -0.2500 0.66062(12) 0.0092(3) Uani 1 2 d S
V2 V 0.44363(14) 0.2500 0.17890(12) 0.0094(3) Uani 1 2 d S
O1 O 1.0117(4) -0.0084(5) 0.7792(4) 0.0149(7) Uani 1 1 d .
O2 O 0.5102(4) 0.0258(5) 0.3006(4) 0.0167(7) Uani 1 1 d .
O3 O 0.1940(6) 0.2500 0.0577(5) 0.0126(9) Uani 1 2 d S
O4 O 0.7318(6) -0.2500 0.5450(6) 0.0210(10) Uani 1 2 d S
O5 O 0.8175(6) 0.2500 0.9197(5) 0.0097(9) Uani 1 2 d SD
H5 H 0.732(8) 0.2500 0.965(9) 0.020 Uiso 1 2 d SD
O6 O 1.0759(6) -0.2500 0.5333(6) 0.0192(10) Uani 1 2 d S
O7 O 0.5473(6) 0.2500 0.0426(6) 0.0257(12) Uani 1 2 d S

loop_
_atom_site_aniso_label
_atom_site_aniso_U_11
_atom_site_aniso_U_22
_atom_site_aniso_U_33
_atom_site_aniso_U_23
_atom_site_aniso_U_13
_atom_site_aniso_U_12
Sr1 0.0142(4) 0.0194(4) 0.0118(4) 0.000 0.0068(3) 0.000
Sr2 0.0126(4) 0.0205(4) 0.0140(4) 0.000 0.0071(3) 0.000
V 0.0088(5) 0.0110(5) 0.0068(5) 0.0000(4) 0.0023(4) -0.0003(4)
V1 0.0098(6) 0.0109(6) 0.0074(6) 0.000 0.0039(4) 0.000
V2 0.0082(5) 0.0116(6) 0.0080(6) 0.000 0.0025(4) 0.000
O1 0.0240(16) 0.0121(15) 0.0107(15) -0.0011(12) 0.0089(12) -0.0027(13)
O2 0.0185(15) 0.0129(16) 0.0169(15) 0.0016(13) 0.0046(13) 0.0014(12)
O3 0.014(2) 0.012(2) 0.013(2) 0.000 0.0047(17) 0.000
O4 0.009(2) 0.035(3) 0.015(2) 0.000 0.0008(18) 0.000
O5 0.012(2) 0.010(2) 0.010(2) 0.000 0.0073(17) 0.000
O6 0.016(2) 0.027(3) 0.018(2) 0.000 0.0095(19) 0.000
O7 0.010(2) 0.052(3) 0.016(2) 0.000 0.0053(19) 0.000

loop_
_atom_type_symbol
_atom_type_description
_atom_type_scat_dispersion_real
_atom_type_scat_dispersion_imag
_atom_type_scat_source
O O 0.0106 0.0060 'International Tables Vol C Tables 4.2.6.8 and 6.1.1.4'
V V 0.3005 0.5294 'International Tables Vol C Tables 4.2.6.8 and 6.1.1.4'
Sr Sr -1.5307 3.2498 'International Tables Vol C Tables 4.2.6.8 and 6.1.1.4'
H H 0.0000 0.0000 'International Tables Vol C Tables 4.2.6.8 and 6.1.1.4'

loop_
_geom_angle_atom_site_label_1
_geom_angle_atom_site_label_2
_geom_angle_atom_site_label_3
_geom_angle
_geom_angle_site_symmetry_1
_geom_angle_site_symmetry_3
O6 Sr1 O2 139.63(7) 3_756 3_656
O6 Sr1 O2 139.63(7) 3_756 2_656
O2 Sr1 O2 80.70(14) 3_656 2_656
O6 Sr1 O5 114.76(14) 3_756 .
O2 Sr1 O5 70.49(10) 3_656 .
O2 Sr1 O5 70.49(10) 2_656 .
O6 Sr1 O2 75.05(11) 3_756 .
O2 Sr1 O2 83.80(10) 3_656 .
O2 Sr1 O2 121.89(6) 2_656 .
O5 Sr1 O2 149.70(7) . .
O6 Sr1 O2 75.05(11) 3_756 4_565
O2 Sr1 O2 121.89(6) 3_656 4_565
O2 Sr1 O2 83.80(10) 2_656 4_565
O5 Sr1 O2 149.70(7) . 4_565
O2 Sr1 O2 58.87(13) . 4_565
O6 Sr1 O4 132.40(14) 3_756 3_656
O2 Sr1 O4 59.89(10) 3_656 3_656
O2 Sr1 O4 59.89(10) 2_656 3_656
O5 Sr1 O4 112.84(13) . 3_656
O2 Sr1 O4 63.87(11) . 3_656
O2 Sr1 O4 63.87(11) 4_565 3_656
O6 Sr1 O1 67.03(11) 3_756 4_565
O2 Sr1 O1 129.43(9) 3_656 4_565
O2 Sr1 O1 86.29(10) 2_656 4_565
O5 Sr1 O1 59.11(9) . 4_565
O2 Sr1 O1 141.71(9) . 4_565
O2 Sr1 O1 104.70(9) 4_565 4_565
O4 Sr1 O1 144.45(7) 3_656 4_565
O6 Sr1 O1 67.03(11) 3_756 .
O2 Sr1 O1 86.29(10) 3_656 .
O2 Sr1 O1 129.43(9) 2_656 .
O5 Sr1 O1 59.11(9) . .
O2 Sr1 O1 104.70(9) . .
O2 Sr1 O1 141.71(9) 4_565 .
O4 Sr1 O1 144.45(7) 3_656 .
O1 Sr1 O1 65.43(13) 4_565 .
O6 Sr1 O4 77.22(8) 3_756 1_565
O2 Sr1 O4 143.14(11) 3_656 1_565
O2 Sr1 O4 62.51(11) 2_656 1_565
O5 Sr1 O4 97.51(9) . 1_565
O2 Sr1 O4 112.76(11) . 1_565
O2 Sr1 O4 55.20(11) 4_565 1_565
O4 Sr1 O4 96.79(8) 3_656 1_565
O1 Sr1 O4 54.43(10) 4_565 1_565
O1 Sr1 O4 118.13(10) . 1_565
O6 Sr1 O4 77.22(8) 3_756 .
O2 Sr1 O4 62.51(11) 3_656 .
O2 Sr1 O4 143.14(11) 2_656 .
O5 Sr1 O4 97.51(9) . .
O2 Sr1 O4 55.20(11) . .
O2 Sr1 O4 112.76(11) 4_565 .
O4 Sr1 O4 96.79(8) 3_656 .
O1 Sr1 O4 118.13(10) 4_565 .
O1 Sr1 O4 54.43(10) . .
O4 Sr1 O4 153.97(17) 1_565 .
O6 Sr1 V2 72.40(11) 3_756 .
O2 Sr1 V2 104.23(8) 3_656 .
O2 Sr1 V2 104.23(8) 2_656 .
O5 Sr1 V2 172.84(10) . .
O2 Sr1 V2 29.44(7) . .
O2 Sr1 V2 29.44(7) 4_565 .
O4 Sr1 V2 59.99(10) 3_656 .
O1 Sr1 V2 126.33(7) 4_565 .
O1 Sr1 V2 126.33(7) . .
O4 Sr1 V2 83.87(9) 1_565 .
O4 Sr1 V2 83.87(9) . .
O1 Sr2 O1 76.18(14) 1_455 4_465
O1 Sr2 O2 174.00(9) 1_455 2_656
O1 Sr2 O2 101.11(11) 4_465 2_656
O1 Sr2 O2 101.11(11) 1_455 3_656
O1 Sr2 O2 174.00(9) 4_465 3_656
O2 Sr2 O2 81.07(14) 2_656 3_656
O1 Sr2 O4 112.41(10) 1_455 3_656
O1 Sr2 O4 112.41(10) 4_465 3_656
O2 Sr2 O4 63.43(10) 2_656 3_656
O2 Sr2 O4 63.43(10) 3_656 3_656
O1 Sr2 O7 106.56(11) 1_455 1_556
O1 Sr2 O7 106.56(11) 4_465 1_556
O2 Sr2 O7 79.29(10) 2_656 1_556
O2 Sr2 O7 79.29(10) 3_656 1_556
O4 Sr2 O7 129.79(14) 3_656 1_556
O1 Sr2 O6 67.72(10) 1_455 3_656
O1 Sr2 O6 67.72(10) 4_465 3_656
O2 Sr2 O6 106.34(10) 2_656 3_656
O2 Sr2 O6 106.34(10) 3_656 3_656
O4 Sr2 O6 57.78(13) 3_656 3_656
O7 Sr2 O6 172.43(13) 1_556 3_656
O1 Sr2 O3 61.27(9) 1_455 1_556
O1 Sr2 O3 61.27(9) 4_465 1_556
O2 Sr2 O3 122.33(9) 2_656 1_556
O2 Sr2 O3 122.33(9) 3_656 1_556
O4 Sr2 O3 171.33(12) 3_656 1_556
O7 Sr2 O3 58.87(13) 1_556 1_556
O6 Sr2 O3 113.55(13) 3_656 1_556
O1 Sr2 V1 90.31(7) 1_455 3_656
O1 Sr2 V1 90.31(7) 4_465 3_656
O2 Sr2 V1 84.33(7) 2_656 3_656
O2 Sr2 V1 84.33(7) 3_656 3_656
O4 Sr2 V1 28.58(9) 3_656 3_656
O7 Sr2 V1 158.38(10) 1_556 3_656
O6 Sr2 V1 29.20(9) 3_656 3_656
O3 Sr2 V1 142.75(9) 1_556 3_656
O1 Sr2 V2 84.90(7) 1_455 1_556
O1 Sr2 V2 84.90(7) 4_465 1_556
O2 Sr2 V2 100.27(8) 2_656 1_556
O2 Sr2 V2 100.27(8) 3_656 1_556
O4 Sr2 V2 157.51(10) 3_656 1_556
O7 Sr2 V2 27.71(10) 1_556 1_556
O6 Sr2 V2 144.72(9) 3_656 1_556
O3 Sr2 V2 31.16(9) 1_556 1_556
V1 Sr2 V2 173.91(3) 3_656 1_556
O1 Sr2 V2 157.49(7) 1_455 3_666
O1 Sr2 V2 84.65(7) 4_465 3_666
O2 Sr2 V2 23.86(7) 2_656 3_666
O2 Sr2 V2 99.04(7) 3_656 3_666
O4 Sr2 V2 85.62(6) 3_656 3_666
O7 Sr2 V2 67.54(5) 1_556 3_666
O6 Sr2 V2 115.71(4) 3_656 3_666
O3 Sr2 V2 99.20(5) 1_556 3_666
V1 Sr2 V2 101.61(3) 3_656 3_666
V2 Sr2 V2 81.72(3) 1_556 3_666
O1 Sr2 V2 84.65(7) 1_455 3_656
O1 Sr2 V2 157.49(7) 4_465 3_656
O2 Sr2 V2 99.04(7) 2_656 3_656
O2 Sr2 V2 23.86(7) 3_656 3_656
O4 Sr2 V2 85.62(6) 3_656 3_656
O7 Sr2 V2 67.54(5) 1_556 3_656
O6 Sr2 V2 115.71(4) 3_656 3_656
O3 Sr2 V2 99.20(5) 1_556 3_656
V1 Sr2 V2 101.61(3) 3_656 3_656
V2 Sr2 V2 81.72(3) 1_556 3_656
V2 Sr2 V2 111.05(3) 3_666 3_656
O1 V O1 180.000(1) 3_757 .
O1 V O5 87.43(15) 3_757 3_757
O1 V O5 92.57(15) . 3_757
O1 V O5 92.57(15) 3_757 .
O1 V O5 87.43(15) . .
O5 V O5 180.000(1) 3_757 .
O1 V O3 88.12(15) 3_757 3_656
O1 V O3 91.88(15) . 3_656
O5 V O3 82.15(13) 3_757 3_656
O5 V O3 97.85(13) . 3_656
O1 V O3 91.88(15) 3_757 1_656
O1 V O3 88.12(15) . 1_656
O5 V O3 97.85(13) 3_757 1_656
O5 V O3 82.15(13) . 1_656
O3 V O3 180.0 3_656 1_656
O1 V V 88.52(9) 3_757 2_757
O1 V V 91.48(9) . 2_757
O5 V V 139.46(9) 3_757 2_757
O5 V V 40.54(9) . 2_757
O3 V V 138.00(9) 3_656 2_757
O3 V V 42.00(9) 1_656 2_757
O1 V V 91.48(9) 3_757 2_747
O1 V V 88.52(9) . 2_747
O5 V V 40.54(9) 3_757 2_747
O5 V V 139.46(9) . 2_747
O3 V V 42.00(9) 3_656 2_747
O3 V V 138.00(9) 1_656 2_747
V V V 180.0 2_757 2_747
O1 V Sr2 141.48(9) 3_757 1_655
O1 V Sr2 38.52(9) . 1_655
O5 V Sr2 93.51(11) 3_757 1_655
O5 V Sr2 86.49(11) . 1_655
O3 V Sr2 130.19(12) 3_656 1_655
O3 V Sr2 49.81(12) 1_656 1_655
V V Sr2 66.270(7) 2_757 1_655
V V Sr2 113.730(7) 2_747 1_655
O1 V Sr2 38.52(9) 3_757 3_657
O1 V Sr2 141.48(9) . 3_657
O5 V Sr2 86.49(11) 3_757 3_657
O5 V Sr2 93.51(11) . 3_657
O3 V Sr2 49.81(12) 3_656 3_657
O3 V Sr2 130.19(12) 1_656 3_657
V V Sr2 113.730(7) 2_757 3_657
V V Sr2 66.270(7) 2_747 3_657
Sr2 V Sr2 180.0 1_655 3_657
O1 V Sr1 48.75(9) 3_757 3_757
O1 V Sr1 131.25(9) . 3_757
O5 V Sr1 41.26(12) 3_757 3_757
O5 V Sr1 138.74(12) . 3_757
O3 V Sr1 94.91(11) 3_656 3_757
O3 V Sr1 85.09(11) 1_656 3_757
V V Sr1 113.567(10) 2_757 3_757
V V Sr1 66.433(10) 2_747 3_757
Sr2 V Sr1 113.95(2) 1_655 3_757
Sr2 V Sr1 66.05(2) 3_657 3_757
O1 V Sr1 131.25(9) 3_757 .
O1 V Sr1 48.75(9) . .
O5 V Sr1 138.74(12) 3_757 .
O5 V Sr1 41.26(12) . .
O3 V Sr1 85.09(11) 3_656 .
O3 V Sr1 94.91(11) 1_656 .
V V Sr1 66.433(10) 2_757 .
V V Sr1 113.567(10) 2_747 .
Sr2 V Sr1 66.05(2) 1_655 .
Sr2 V Sr1 113.95(2) 3_657 .
Sr1 V Sr1 180.0 3_757 .
O4 V1 O6 106.6(2) . .
O4 V1 O1 107.92(13) . .
O6 V1 O1 110.38(13) . .
O4 V1 O1 107.92(14) . 4
O6 V1 O1 110.38(13) . 4
O1 V1 O1 113.3(2) . 4
O4 V1 Sr2 49.79(17) . 3_656
O6 V1 Sr2 56.84(16) . 3_656
O1 V1 Sr2 123.12(11) . 3_656
O1 V1 Sr2 123.12(11) 4 3_656
O4 V1 Sr1 58.58(4) . 1_545
O6 V1 Sr1 108.81(8) . 1_545
O1 V1 Sr1 140.79(11) . 1_545
O1 V1 Sr1 51.78(11) 4 1_545
Sr2 V1 Sr1 78.55(3) 3_656 1_545
O4 V1 Sr1 58.58(4) . .
O6 V1 Sr1 108.81(8) . .
O1 V1 Sr1 51.78(11) . .
O1 V1 Sr1 140.79(11) 4 .
Sr2 V1 Sr1 78.55(3) 3_656 .
Sr1 V1 Sr1 113.02(3) 1_545 .
O4 V1 Sr2 123.80(3) . 1_655
O6 V1 Sr2 73.18(9) . 1_655
O1 V1 Sr2 37.42(10) . 1_655
O1 V1 Sr2 125.14(11) 4 1_655
Sr2 V1 Sr2 104.80(3) 3_656 1_655
Sr1 V1 Sr2 176.63(3) 1_545 1_655
Sr1 V1 Sr2 68.34(2) . 1_655
O4 V1 Sr2 123.80(3) . 1_645
O6 V1 Sr2 73.18(9) . 1_645
O1 V1 Sr2 125.14(11) . 1_645
O1 V1 Sr2 37.42(10) 4 1_645
Sr2 V1 Sr2 104.80(3) 3_656 1_645
Sr1 V1 Sr2 68.34(2) 1_545 1_645
Sr1 V1 Sr2 176.63(3) . 1_645
Sr2 V1 Sr2 110.13(3) 1_655 1_645
O7 V2 O2 110.27(14) . 4_565
O7 V2 O2 110.27(14) . .
O2 V2 O2 107.6(2) 4_565 .
O7 V2 O3 104.7(2) . .
O2 V2 O3 111.99(13) 4_565 .
O2 V2 O3 111.99(13) . .
O7 V2 Sr1 125.03(17) . .
O2 V2 Sr1 53.81(11) 4_565 .
O2 V2 Sr1 53.81(11) . .
O3 V2 Sr1 130.22(15) . .
O7 V2 Sr2 47.64(16) . 1_554
O2 V2 Sr2 125.93(11) 4_565 1_554
O2 V2 Sr2 125.93(11) . 1_554
O3 V2 Sr2 57.11(14) . 1_554
Sr1 V2 Sr2 172.67(4) . 1_554
O7 V2 Sr2 72.10(8) . 3_666
O2 V2 Sr2 38.18(11) 4_565 3_666
O2 V2 Sr2 122.98(12) . 3_666
O3 V2 Sr2 122.54(3) . 3_666
Sr1 V2 Sr2 77.72(3) . 3_666
Sr2 V2 Sr2 98.28(3) 1_554 3_666
O7 V2 Sr2 72.10(8) . 3_656
O2 V2 Sr2 122.98(12) 4_565 3_656
O2 V2 Sr2 38.18(11) . 3_656
O3 V2 Sr2 122.54(3) . 3_656
Sr1 V2 Sr2 77.72(3) . 3_656
Sr2 V2 Sr2 98.28(3) 1_554 3_656
Sr2 V2 Sr2 111.05(3) 3_666 3_656
O7 V2 Sr1 129.11(2) . 3_666
O2 V2 Sr1 29.11(10) 4_565 3_666
O2 V2 Sr1 111.97(12) . 3_666
O3 V2 Sr1 84.41(9) . 3_666
Sr1 V2 Sr1 65.44(2) . 3_666
Sr2 V2 Sr1 118.25(2) 1_554 3_666
Sr2 V2 Sr1 61.674(18) 3_666 3_666
Sr2 V2 Sr1 143.15(3) 3_656 3_666
O7 V2 Sr1 129.11(2) . 3_656
O2 V2 Sr1 111.97(12) 4_565 3_656
O2 V2 Sr1 29.11(10) . 3_656
O3 V2 Sr1 84.41(9) . 3_656
Sr1 V2 Sr1 65.44(2) . 3_656
Sr2 V2 Sr1 118.25(2) 1_554 3_656
Sr2 V2 Sr1 143.15(3) 3_666 3_656
Sr2 V2 Sr1 61.674(18) 3_656 3_656
Sr1 V2 Sr1 101.27(3) 3_666 3_656
V1 O1 V 121.58(17) . .
V1 O1 Sr2 117.78(14) . 1_655
V O1 Sr2 112.54(13) . 1_655
V1 O1 Sr1 99.84(13) . .
V O1 Sr1 100.45(12) . .
Sr2 O1 Sr1 98.26(10) 1_655 .
V2 O2 Sr2 117.96(15) . 3_656
V2 O2 Sr1 132.40(16) . 3_656
Sr2 O2 Sr1 98.30(11) 3_656 3_656
V2 O2 Sr1 96.76(14) . .
Sr2 O2 Sr1 112.77(11) 3_656 .
Sr1 O2 Sr1 96.20(10) 3_656 .
V2 O3 V 130.63(10) . 1_454
V2 O3 V 130.63(10) . 2_656
V O3 V 95.99(18) 1_454 2_656
V2 O3 Sr2 91.73(17) . 1_554
V O3 Sr2 97.73(14) 1_454 1_554
V O3 Sr2 97.73(14) 2_656 1_554
V1 O4 Sr2 101.6(2) . 3_656
V1 O4 Sr1 168.6(3) . 3_656
Sr2 O4 Sr1 89.81(14) 3_656 3_656
V1 O4 Sr1 94.47(9) . .
Sr2 O4 Sr1 101.03(9) 3_656 .
Sr1 O4 Sr1 83.21(8) 3_656 .
V1 O4 Sr1 94.47(9) . 1_545
Sr2 O4 Sr1 101.03(9) 3_656 1_545
Sr1 O4 Sr1 83.21(8) 3_656 1_545
Sr1 O4 Sr1 153.97(17) . 1_545
V O5 V 98.92(19) 2_757 .
V O5 Sr1 108.89(14) 2_757 .
V O5 Sr1 108.89(14) . .
V O5 H5 112(3) 2_757 .
V O5 H5 112(3) . .
Sr1 O5 H5 115(5) . .
V1 O6 Sr1 165.7(3) . 3_756
V1 O6 Sr2 93.97(19) . 3_656
Sr1 O6 Sr2 100.36(15) 3_756 3_656
V2 O7 Sr2 104.6(2) . 1_554

loop_
_geom_bond_atom_site_label_1
_geom_bond_atom_site_label_2
_geom_bond_distance
_geom_bond_site_symmetry_2
Sr1 O6 2.528(4) 3_756
Sr1 O2 2.595(3) 3_656
Sr1 O2 2.595(3) 2_656
Sr1 O5 2.654(5) .
Sr1 O2 2.778(3) .
Sr1 O2 2.778(3) 4_565
Sr1 O4 2.895(4) 3_656
Sr1 O1 2.912(3) 4_565
Sr1 O1 2.912(3) .
Sr1 O4 3.1254(12) 1_565
Sr1 O4 3.1254(12) .
Sr1 V2 3.4185(16) .
Sr2 O1 2.551(3) 1_455
Sr2 O1 2.551(3) 4_465
Sr2 O2 2.585(3) 2_656
Sr2 O2 2.585(3) 3_656
Sr2 O4 2.650(5) 3_656
Sr2 O7 2.652(5) 1_556
Sr2 O6 2.852(5) 3_656
Sr2 O3 2.917(4) 1_556
Sr2 V1 3.3986(16) 3_656
Sr2 V2 3.4722(16) 1_556
Sr2 V2 3.6938(9) 3_666
Sr2 V2 3.6938(9) 3_656
V O1 1.983(3) 3_757
V O1 1.983(3) .
V O5 2.003(3) 3_757
V O5 2.003(3) .
V O3 2.049(3) 3_656
V O3 2.049(3) 1_656
V V 3.0452(6) 2_757
V V 3.0452(6) 2_747
V Sr2 3.7835(9) 1_655
V Sr2 3.7835(9) 3_657
V Sr1 3.8081(14) 3_757
V1 O4 1.660(4) .
V1 O6 1.662(4) .
V1 O1 1.761(3) .
V1 O1 1.761(3) 4
V1 Sr2 3.3986(16) 3_656
V1 Sr1 3.6514(8) 1_545
V1 Sr2 3.7145(9) 1_655
V1 Sr2 3.7145(9) 1_645
V2 O7 1.669(5) .
V2 O2 1.692(3) 4_565
V2 O2 1.692(3) .
V2 O3 1.797(4) .
V2 Sr2 3.4722(15) 1_554
V2 Sr2 3.6938(8) 3_666
V2 Sr2 3.6938(9) 3_656
V2 Sr1 3.9387(10) 3_666
V2 Sr1 3.9387(10) 3_656
O1 Sr2 2.551(3) 1_655
O2 Sr2 2.585(3) 3_656
O2 Sr1 2.595(3) 3_656
O3 V 2.049(3) 1_454
O3 V 2.049(3) 2_656
O3 Sr2 2.917(4) 1_554
O4 Sr2 2.650(5) 3_656
O4 Sr1 2.895(4) 3_656
O4 Sr1 3.1254(12) 1_545
O5 V 2.003(3) 2_757
O5 H5 0.89(2) .
O6 Sr1 2.528(4) 3_756
O6 Sr2 2.852(5) 3_656
O7 Sr2 2.652(5) 1_554
